data_7123968
loop_
_publ_author_name
'O'Hagan, David'
'Fang, Zeguo'
'Cordes, David Bradford'
'Slawin, Alexandra'

_publ_section_title
;
 Fluorine containing cyclopropanes: Synthesis of aryl substituted all-cis
 1,2,3-trifluorocylopropanes, a facially polar motif
;
_journal_name_full 'Chemical Communications'
_journal_paper_doi 10.1039/C9CC05749H
_journal_year 2019
_chemical_absolute_configuration unk
_chemical_formula_moiety 'C15 H11 F3'
_chemical_formula_sum 'C15 H11 F3'
_chemical_formula_weight 248.25
_space_group_crystal_system triclinic
_space_group_IT_number 1
_space_group_name_Hall 'P 1'
_space_group_name_H-M_alt 'P 1'
_symmetry_space_group_name_Hall 'P 1'
_symmetry_space_group_name_H-M 'P 1'
_atom_sites_solution_hydrogens geom
_atom_sites_solution_primary direct
_atom_sites_solution_secondary difmap
_audit_creation_date 2018-09-04
_audit_creation_method 'by CrystalStructure 4.3'
_audit_update_record
;
2019-07-22 deposited with the CCDC.    2019-08-09 downloaded from the CCDC.
;
_cell_angle_alpha 82.280(4)
_cell_angle_beta 87.767(5)
_cell_angle_gamma 73.097(6)
_cell_formula_units_Z 6
_cell_length_a 8.3714(7)
_cell_length_b 13.6749(7)
_cell_length_c 16.1180(8)
_cell_measurement_reflns_used 2906
_cell_measurement_temperature 173
_cell_measurement_theta_max 67.50
_cell_measurement_theta_min 5.55
_cell_volume 1749.4(2)
_computing_cell_refinement 'CrysAlisPro 1.171.40.14a (Rigaku OD, 2018)'
_computing_data_collection 'CrysAlisPro 1.171.40.14a (Rigaku OD, 2018)'
_computing_data_reduction 'CrysAlisPro 1.171.40.14a (Rigaku OD, 2018)'
_computing_molecular_graphics 'CrystalStructure 4.3'
_computing_publication_material 'CrystalStructure 4.3 (Rigaku, 2018)'
_computing_structure_refinement 'SHELXL Version 2018/3 (Sheldrick, 2008)'
_computing_structure_solution 'SHELXT Version 2014/4 (Sheldrick, 2014)'
_diffrn_ambient_temperature 173
_diffrn_detector_area_resol_mean 5.811
_diffrn_measured_fraction_theta_full 0.981
_diffrn_measured_fraction_theta_max 0.958
_diffrn_measurement_device_type 'Rigaku XtaLAB P100'
_diffrn_measurement_method \w
_diffrn_radiation_type 'Cu K\a'
_diffrn_radiation_wavelength 1.54184
_diffrn_reflns_av_R_equivalents 0.0828
_diffrn_reflns_av_unetI/netI 0.0802
_diffrn_reflns_Laue_measured_fraction_full 0.981
_diffrn_reflns_Laue_measured_fraction_max 0.958
_diffrn_reflns_limit_h_max 10
_diffrn_reflns_limit_h_min -9
_diffrn_reflns_limit_k_max 16
_diffrn_reflns_limit_k_min -16
_diffrn_reflns_limit_l_max 12
_diffrn_reflns_limit_l_min -19
_diffrn_reflns_number 17952
_diffrn_reflns_point_group_measured_fraction_full 0.623
_diffrn_reflns_point_group_measured_fraction_max 0.608
_diffrn_reflns_theta_full 67.684
_diffrn_reflns_theta_max 68.974
_diffrn_reflns_theta_min 2.767
_diffrn_standards_number 0
_exptl_absorpt_coefficient_mu 0.978
_exptl_absorpt_correction_T_max 0.990
_exptl_absorpt_correction_T_min 0.539
_exptl_absorpt_correction_type multi-scan
_exptl_absorpt_process_details
;
CrysAlisPro 1.171.40.14a (Rigaku Oxford Diffraction, 2018)
Empirical absorption correction using spherical harmonics,
 implemented in SCALE3 ABSPACK scaling algorithm.
;
_exptl_crystal_colour colourless
_exptl_crystal_density_diffrn 1.414
_exptl_crystal_density_method 'not measured'
_exptl_crystal_description plate
_exptl_crystal_F_000 768.00
_exptl_crystal_size_max 0.060
_exptl_crystal_size_mid 0.020
_exptl_crystal_size_min 0.010
_refine_diff_density_max 0.56
_refine_diff_density_min -0.39
_refine_ls_abs_structure_details
;
 Flack x determined using 581 quotients [(I+)-(I-)]/[(I+)+(I-)]
 (Parsons, Flack and Wagner, Acta Cryst. B69 (2013) 249-259).
;
_refine_ls_abs_structure_Flack 0.2(2)
_refine_ls_extinction_method none
_refine_ls_goodness_of_fit_ref 0.948
_refine_ls_hydrogen_treatment constr
_refine_ls_number_parameters 973
_refine_ls_number_reflns 7911
_refine_ls_number_restraints 3
_refine_ls_R_factor_all 0.1674
_refine_ls_R_factor_gt 0.0948
_refine_ls_shift/su_max 0.000
_refine_ls_structure_factor_coef Fsqd
_refine_ls_weighting_details 'w = 1/[\s^2^(Fo^2^)+(0.1703P)^2^] where P=(Fo^2^+2Fc^2^)/3'
_refine_ls_weighting_scheme calc
_refine_ls_wR_factor_gt 0.2188
_refine_ls_wR_factor_ref 0.2782
_reflns_Friedel_coverage 0.269
_reflns_Friedel_fraction_full 0.265
_reflns_Friedel_fraction_max 0.258
_reflns_number_gt 3548
_reflns_number_total 7911
_reflns_threshold_expression F^2^>2.0\s(F^2^)
_cod_data_source_file c9cc05749h2.cif
_cod_data_source_block 3a
_cod_database_code 7123968

loop_
_space_group_symop_id
_space_group_symop_operation_xyz
1 +X,+Y,+Z

loop_
_atom_site_label
_atom_site_type_symbol
_atom_site_fract_x
_atom_site_fract_y
_atom_site_fract_z
_atom_site_U_iso_or_equiv
_atom_site_adp_type
_atom_site_occupancy
_atom_site_site_symmetry_order
_atom_site_calc_flag
_atom_site_refinement_flags_posn
_atom_site_refinement_flags_adp
F13 F 0.1012(7) 0.5283(4) 0.1242(4) 0.0775(15) Uani 1 1 d . .
F14 F 0.3948(8) 0.3825(4) 0.1315(4) 0.0918(18) Uani 1 1 d . .
F15 F 0.1975(8) 0.4261(4) -0.0071(4) 0.0865(17) Uani 1 1 d . .
F33 F 0.6025(7) 0.5137(4) 0.2095(3) 0.0768(15) Uani 1 1 d . .
F34 F 0.7009(7) 0.3694(4) 0.3407(4) 0.0812(16) Uani 1 1 d . .
F35 F 0.8968(8) 0.3712(4) 0.2021(4) 0.0879(17) Uani 1 1 d . .
F53 F 0.6243(9) -0.0484(5) 0.5435(5) 0.110(2) Uani 1 1 d . .
F54 F 0.7062(10) -0.1887(5) 0.6728(5) 0.122(3) Uani 1 1 d . .
F55 F 0.9166(9) -0.1897(5) 0.5407(5) 0.119(3) Uani 1 1 d . .
F73 F 0.0949(8) -0.0248(4) 0.4563(4) 0.0889(18) Uani 1 1 d . .
F74 F 0.3794(10) -0.1732(5) 0.4727(5) 0.120(3) Uani 1 1 d . .
F75 F 0.2042(9) -0.1287(5) 0.3277(4) 0.098(2) Uani 1 1 d . .
F93 F 0.1135(8) 0.0768(5) 0.7886(4) 0.0951(19) Uani 1 1 d . .
F94 F 0.4088(9) -0.0649(5) 0.7920(5) 0.113(2) Uani 1 1 d . .
F95 F 0.2085(9) -0.0202(5) 0.6553(5) 0.109(2) Uani 1 1 d . .
F113 F 0.6028(7) 0.0675(4) 0.8762(4) 0.0875(18) Uani 1 1 d . .
F114 F 0.8947(8) -0.0745(4) 0.8659(4) 0.101(2) Uani 1 1 d . .
F115 F 0.7038(8) -0.0762(4) 1.0072(4) 0.095(2) Uani 1 1 d . .
C1 C 0.2149(11) 0.6684(7) 0.0749(6) 0.060(2) Uani 1 1 d . .
C2 C 0.1062(12) 0.7279(6) 0.1287(6) 0.066(2) Uani 1 1 d . .
H2 H 0.034642 0.698899 0.164662 0.079 Uiso 1 1 calc R U
C3 C 0.1028(12) 0.8299(7) 0.1294(6) 0.066(2) Uani 1 1 d . .
H3 H 0.027977 0.869596 0.166379 0.080 Uiso 1 1 calc R U
C4 C 0.2059(10) 0.8765(6) 0.0775(5) 0.055(2) Uani 1 1 d . .
C5 C 0.3106(11) 0.8120(7) 0.0221(6) 0.069(2) Uani 1 1 d . .
H5 H 0.380075 0.839848 -0.016209 0.082 Uiso 1 1 calc R U
C6 C 0.3136(11) 0.7122(6) 0.0226(6) 0.067(2) Uani 1 1 d . .
H6 H 0.386648 0.671828 -0.014590 0.081 Uiso 1 1 calc R U
C7 C 0.2046(10) 0.9853(6) 0.0799(6) 0.059(2) Uani 1 1 d . .
C8 C 0.1271(12) 1.0378(7) 0.1467(6) 0.070(2) Uani 1 1 d . .
H8 H 0.072783 1.003839 0.189137 0.084 Uiso 1 1 calc R U
C9 C 0.1281(13) 1.1372(8) 0.1520(7) 0.080(3) Uani 1 1 d . .
H9 H 0.075153 1.171182 0.197701 0.096 Uiso 1 1 calc R U
C10 C 0.2064(12) 1.1877(8) 0.0905(7) 0.076(3) Uani 1 1 d . .
H10 H 0.208300 1.256107 0.094091 0.091 Uiso 1 1 calc R U
C11 C 0.2821(12) 1.1375(8) 0.0238(7) 0.074(3) Uani 1 1 d . .
H11 H 0.335368 1.171841 -0.018874 0.089 Uiso 1 1 calc R U
C12 C 0.2801(11) 1.0386(7) 0.0192(7) 0.071(3) Uani 1 1 d . .
H12 H 0.332300 1.005491 -0.027064 0.085 Uiso 1 1 calc R U
C13 C 0.2234(11) 0.5576(6) 0.0780(6) 0.060(2) Uani 1 1 d . .
C14 C 0.3890(13) 0.4727(7) 0.0812(6) 0.072(3) Uani 1 1 d . .
H14 H 0.493008 0.495002 0.077377 0.087 Uiso 1 1 calc R U
C15 C 0.2855(13) 0.4956(8) 0.0040(7) 0.075(3) Uani 1 1 d . .
H15 H 0.325449 0.531541 -0.047180 0.090 Uiso 1 1 calc R U
C21 C 0.7152(11) 0.6386(6) 0.2603(6) 0.059(2) Uani 1 1 d . .
C22 C 0.6081(12) 0.7143(6) 0.2065(6) 0.069(3) Uani 1 1 d . .
H22 H 0.539403 0.695641 0.169543 0.083 Uiso 1 1 calc R U
C23 C 0.5997(12) 0.8183(7) 0.2057(7) 0.073(3) Uani 1 1 d . .
H23 H 0.522957 0.869570 0.169520 0.087 Uiso 1 1 calc R U
C24 C 0.7028(10) 0.8472(6) 0.2575(5) 0.0512(19) Uani 1 1 d . .
C25 C 0.8060(12) 0.7689(7) 0.3121(6) 0.068(3) Uani 1 1 d . .
H25 H 0.874441 0.786269 0.349979 0.081 Uiso 1 1 calc R U
C26 C 0.8122(13) 0.6657(7) 0.3131(6) 0.072(3) Uani 1 1 d . .
H26 H 0.884858 0.614212 0.350914 0.087 Uiso 1 1 calc R U
C27 C 0.7057(10) 0.9571(6) 0.2533(6) 0.057(2) Uani 1 1 d . .
C28 C 0.6206(12) 1.0311(6) 0.1896(6) 0.067(2) Uani 1 1 d . .
H28 H 0.561040 1.011177 0.149030 0.081 Uiso 1 1 calc R U
C29 C 0.6209(13) 1.1325(7) 0.1840(7) 0.075(3) Uani 1 1 d . .
H29 H 0.563339 1.181201 0.139471 0.090 Uiso 1 1 calc R U
C30 C 0.7052(12) 1.1638(8) 0.2433(7) 0.075(3) Uani 1 1 d . .
H30 H 0.708440 1.233120 0.239100 0.090 Uiso 1 1 calc R U
C31 C 0.7846(12) 1.0915(8) 0.3089(7) 0.072(3) Uani 1 1 d . .
H31 H 0.841331 1.111792 0.350479 0.087 Uiso 1 1 calc R U
C32 C 0.7820(12) 0.9901(7) 0.3143(7) 0.070(2) Uani 1 1 d . .
H32 H 0.833452 0.942334 0.360740 0.084 Uiso 1 1 calc R U
C33 C 0.7226(11) 0.5286(6) 0.2566(6) 0.057(2) Uani 1 1 d . .
C34 C 0.7838(13) 0.4433(7) 0.3294(6) 0.069(2) Uani 1 1 d . .
H34 H 0.822655 0.463166 0.380887 0.083 Uiso 1 1 calc R U
C35 C 0.8898(13) 0.4444(7) 0.2537(6) 0.072(3) Uani 1 1 d . .
H35 H 0.993539 0.465499 0.258648 0.087 Uiso 1 1 calc R U
C41 C 0.7285(12) 0.0779(8) 0.5937(7) 0.070(3) Uani 1 1 d . .
C42 C 0.6517(14) 0.1496(7) 0.5291(7) 0.081(3) Uani 1 1 d . .
H42 H 0.604681 0.128118 0.484634 0.097 Uiso 1 1 calc R U
C43 C 0.6410(13) 0.2534(7) 0.5271(6) 0.071(3) Uani 1 1 d . .
H43 H 0.584643 0.301706 0.482049 0.085 Uiso 1 1 calc R U
C44 C 0.7122(11) 0.2874(7) 0.5907(6) 0.060(2) Uani 1 1 d . .
C45 C 0.7876(12) 0.2144(7) 0.6560(6) 0.069(2) Uani 1 1 d . .
H45 H 0.836292 0.235633 0.700024 0.082 Uiso 1 1 calc R U
C46 C 0.7949(15) 0.1132(8) 0.6598(7) 0.085(3) Uani 1 1 d . .
H46 H 0.844734 0.065911 0.706826 0.102 Uiso 1 1 calc R U
C47 C 0.7051(10) 0.4003(6) 0.5871(6) 0.058(2) Uani 1 1 d . .
C48 C 0.6044(12) 0.4765(7) 0.5277(6) 0.074(3) Uani 1 1 d . .
H48 H 0.536310 0.458338 0.490151 0.089 Uiso 1 1 calc R U
C49 C 0.6061(13) 0.5810(7) 0.5246(7) 0.078(3) Uani 1 1 d . .
H49 H 0.539549 0.631541 0.483824 0.094 Uiso 1 1 calc R U
C50 C 0.6991(12) 0.6106(8) 0.5777(7) 0.073(3) Uani 1 1 d . .
H50 H 0.699775 0.680389 0.573655 0.087 Uiso 1 1 calc R U
C51 C 0.7924(13) 0.5376(8) 0.6375(7) 0.078(3) Uani 1 1 d . .
H51 H 0.856391 0.557391 0.676130 0.094 Uiso 1 1 calc R U
C52 C 0.7944(13) 0.4353(8) 0.6423(7) 0.081(3) Uani 1 1 d . .
H52 H 0.859272 0.386893 0.684867 0.097 Uiso 1 1 calc R U
C53 C 0.7428(14) -0.0340(8) 0.5927(7) 0.076(3) Uani 1 1 d . .
C54 C 0.7938(15) -0.1168(8) 0.6642(7) 0.086(3) Uani 1 1 d . .
H54 H 0.826998 -0.096811 0.716918 0.103 Uiso 1 1 calc R U
C55 C 0.9058(16) -0.1157(8) 0.5929(7) 0.095(3) Uani 1 1 d . .
H55 H 1.009131 -0.095367 0.600850 0.113 Uiso 1 1 calc R U
C61 C 0.2167(13) 0.1108(7) 0.4127(6) 0.069(3) Uani 1 1 d . .
C62 C 0.1020(12) 0.1731(7) 0.4635(6) 0.069(2) Uani 1 1 d . .
H62 H 0.025892 0.146163 0.497865 0.083 Uiso 1 1 calc R U
C63 C 0.1015(12) 0.2777(7) 0.4628(6) 0.067(2) Uani 1 1 d . .
H63 H 0.023802 0.319996 0.497100 0.080 Uiso 1 1 calc R U
C64 C 0.2106(11) 0.3190(6) 0.4138(6) 0.059(2) Uani 1 1 d . .
C65 C 0.3212(12) 0.2546(7) 0.3636(6) 0.072(3) Uani 1 1 d . .
H65 H 0.395675 0.282007 0.328291 0.086 Uiso 1 1 calc R U
C66 C 0.3269(12) 0.1534(8) 0.3630(7) 0.076(3) Uani 1 1 d . .
H66 H 0.406100 0.112001 0.328758 0.092 Uiso 1 1 calc R U
C67 C 0.2074(11) 0.4292(7) 0.4146(6) 0.064(2) Uani 1 1 d . .
C68 C 0.1350(12) 0.4801(7) 0.4811(7) 0.073(3) Uani 1 1 d . .
H68 H 0.086922 0.445770 0.525978 0.088 Uiso 1 1 calc R U
C69 C 0.1329(12) 0.5852(8) 0.4820(7) 0.078(3) Uani 1 1 d . .
H69 H 0.081968 0.620273 0.527543 0.094 Uiso 1 1 calc R U
C70 C 0.2030(14) 0.6360(8) 0.4183(8) 0.079(3) Uani 1 1 d . .
H70 H 0.203049 0.705127 0.419984 0.095 Uiso 1 1 calc R U
C71 C 0.2743(12) 0.5841(7) 0.3507(7) 0.077(3) Uani 1 1 d . .
H71 H 0.323113 0.618726 0.306275 0.092 Uiso 1 1 calc R U
C72 C 0.2753(12) 0.4830(7) 0.3474(7) 0.075(3) Uani 1 1 d . .
H72 H 0.321370 0.449736 0.300210 0.090 Uiso 1 1 calc R U
C73 C 0.2231(13) 0.0010(7) 0.4153(6) 0.068(2) Uani 1 1 d . .
C74 C 0.3834(15) -0.0857(7) 0.4222(8) 0.093(4) Uani 1 1 d . .
H74 H 0.489436 -0.065887 0.421612 0.112 Uiso 1 1 calc R U
C75 C 0.2921(13) -0.0631(8) 0.3442(7) 0.074(3) Uani 1 1 d . .
H75 H 0.340665 -0.028781 0.294977 0.089 Uiso 1 1 calc R U
C81 C 0.2198(10) 0.2194(7) 0.7415(6) 0.064(2) Uani 1 1 d . .
C82 C 0.1304(13) 0.2726(8) 0.8044(6) 0.078(3) Uani 1 1 d . .
H82 H 0.075283 0.238367 0.846179 0.094 Uiso 1 1 calc R U
C83 C 0.1210(12) 0.3770(8) 0.8065(6) 0.077(3) Uani 1 1 d . .
H83 H 0.055530 0.413078 0.848338 0.092 Uiso 1 1 calc R U
C84 C 0.2058(11) 0.4277(6) 0.7483(6) 0.057(2) Uani 1 1 d . .
C85 C 0.2955(13) 0.3716(7) 0.6857(6) 0.071(3) Uani 1 1 d . .
H85 H 0.352859 0.404688 0.644207 0.086 Uiso 1 1 calc R U
C86 C 0.3023(13) 0.2728(8) 0.6830(6) 0.078(3) Uani 1 1 d . .
H86 H 0.365304 0.237959 0.639906 0.093 Uiso 1 1 calc R U
C87 C 0.2043(11) 0.5368(7) 0.7511(6) 0.063(2) Uani 1 1 d . .
C88 C 0.1012(14) 0.5964(8) 0.8067(7) 0.085(3) Uani 1 1 d . .
H88 H 0.028408 0.567289 0.841678 0.102 Uiso 1 1 calc R U
C89 C 0.1008(14) 0.6997(9) 0.8131(8) 0.094(3) Uani 1 1 d . .
H89 H 0.030776 0.736963 0.853003 0.113 Uiso 1 1 calc R U
C90 C 0.2004(14) 0.7453(9) 0.7621(8) 0.081(3) Uani 1 1 d . .
H90 H 0.202976 0.813473 0.766150 0.098 Uiso 1 1 calc R U
C91 C 0.3006(15) 0.6856(8) 0.7023(8) 0.093(3) Uani 1 1 d . .
H91 H 0.367121 0.715656 0.663723 0.112 Uiso 1 1 calc R U
C92 C 0.3016(14) 0.5869(8) 0.7001(7) 0.084(3) Uani 1 1 d . .
H92 H 0.373681 0.549341 0.661006 0.101 Uiso 1 1 calc R U
C93 C 0.2313(13) 0.1081(7) 0.7422(7) 0.072(3) Uani 1 1 d . .
C94 C 0.3986(15) 0.0254(7) 0.7412(7) 0.088(3) Uani 1 1 d . .
H94 H 0.501093 0.049340 0.736117 0.105 Uiso 1 1 calc R U
C95 C 0.2911(14) 0.0501(8) 0.6682(7) 0.079(3) Uani 1 1 d . .
H95 H 0.326725 0.089041 0.617379 0.095 Uiso 1 1 calc R U
C101 C 0.7175(11) 0.1911(7) 0.9258(6) 0.064(2) Uani 1 1 d . .
C102 C 0.6061(12) 0.2677(6) 0.8730(6) 0.072(3) Uani 1 1 d . .
H102 H 0.532256 0.251093 0.837568 0.086 Uiso 1 1 calc R U
C103 C 0.6065(13) 0.3718(7) 0.8738(7) 0.073(3) Uani 1 1 d . .
H103 H 0.531287 0.424664 0.838114 0.087 Uiso 1 1 calc R U
C104 C 0.7101(12) 0.3984(6) 0.9236(6) 0.059(2) Uani 1 1 d . .
C105 C 0.8188(12) 0.3187(7) 0.9773(6) 0.069(3) Uani 1 1 d . .
H105 H 0.891607 0.334936 1.013454 0.083 Uiso 1 1 calc R U
C106 C 0.8204(12) 0.2190(7) 0.9777(7) 0.074(3) Uani 1 1 d . .
H106 H 0.894147 0.166912 1.014626 0.089 Uiso 1 1 calc R U
C107 C 0.7083(11) 0.5088(7) 0.9244(6) 0.066(2) Uani 1 1 d . .
C108 C 0.6413(13) 0.5820(7) 0.8556(6) 0.074(3) Uani 1 1 d . .
H108 H 0.597043 0.560911 0.809971 0.089 Uiso 1 1 calc R U
C109 C 0.6380(14) 0.6860(8) 0.8525(8) 0.082(3) Uani 1 1 d . .
H109 H 0.591546 0.734152 0.805309 0.098 Uiso 1 1 calc R U
C110 C 0.7026(15) 0.7180(9) 0.9183(8) 0.087(3) Uani 1 1 d . .
H110 H 0.700730 0.787989 0.916715 0.104 Uiso 1 1 calc R U
C111 C 0.7718(13) 0.6450(8) 0.9883(8) 0.081(3) Uani 1 1 d . .
H111 H 0.817240 0.665894 1.033653 0.097 Uiso 1 1 calc R U
C112 C 0.7729(13) 0.5438(8) 0.9902(7) 0.076(3) Uani 1 1 d . .
H112 H 0.818906 0.495908 1.037583 0.092 Uiso 1 1 calc R U
C113 C 0.7286(12) 0.0809(7) 0.9219(6) 0.064(2) Uani 1 1 d . .
C114 C 0.8923(14) -0.0017(7) 0.9189(6) 0.079(3) Uani 1 1 d . .
H114 H 0.996878 0.018531 0.923428 0.095 Uiso 1 1 calc R U
C115 C 0.7879(12) -0.0024(7) 0.9930(7) 0.074(3) Uani 1 1 d . .
H115 H 0.827639 0.018300 1.043840 0.088 Uiso 1 1 calc R U

loop_
_atom_site_aniso_label
_atom_site_aniso_U_11
_atom_site_aniso_U_22
_atom_site_aniso_U_33
_atom_site_aniso_U_23
_atom_site_aniso_U_13
_atom_site_aniso_U_12
F13 0.081(4) 0.060(3) 0.097(4) -0.014(3) 0.021(3) -0.030(3)
F14 0.113(5) 0.051(3) 0.104(4) 0.002(3) -0.025(3) -0.014(3)
F15 0.103(4) 0.065(3) 0.101(4) -0.019(3) -0.011(3) -0.033(3)
F33 0.088(4) 0.063(3) 0.086(4) -0.010(3) -0.018(3) -0.029(3)
F34 0.095(4) 0.057(3) 0.095(4) -0.006(3) 0.013(3) -0.031(3)
F35 0.121(5) 0.055(3) 0.090(4) -0.021(3) 0.026(3) -0.027(3)
F53 0.127(6) 0.083(5) 0.127(6) -0.009(4) -0.021(5) -0.043(4)
F54 0.161(7) 0.084(5) 0.127(6) 0.002(4) 0.013(5) -0.055(5)
F55 0.151(6) 0.071(4) 0.144(6) -0.046(4) 0.048(5) -0.039(4)
F73 0.103(5) 0.065(3) 0.105(4) -0.016(3) 0.009(4) -0.031(3)
F74 0.153(6) 0.055(4) 0.144(6) -0.001(4) -0.034(5) -0.016(4)
F75 0.116(5) 0.073(4) 0.113(5) -0.022(3) -0.003(4) -0.035(3)
F93 0.099(5) 0.072(4) 0.119(5) -0.012(3) 0.014(4) -0.034(3)
F94 0.131(6) 0.062(4) 0.138(6) -0.003(4) -0.024(5) -0.018(4)
F95 0.119(5) 0.086(5) 0.137(6) -0.028(4) -0.010(4) -0.043(4)
F113 0.090(4) 0.060(3) 0.115(5) -0.008(3) -0.016(4) -0.024(3)
F114 0.123(5) 0.072(4) 0.108(5) -0.033(3) 0.021(4) -0.021(3)
F115 0.112(5) 0.062(3) 0.117(5) -0.006(3) 0.000(4) -0.033(3)
C1 0.055(5) 0.055(5) 0.072(6) -0.010(5) 0.000(5) -0.018(4)
C2 0.078(6) 0.051(5) 0.073(6) -0.006(4) 0.011(5) -0.027(4)
C3 0.069(6) 0.054(5) 0.077(6) -0.012(4) 0.013(5) -0.019(4)
C4 0.053(5) 0.045(5) 0.064(6) -0.002(4) -0.001(4) -0.009(4)
C5 0.060(6) 0.067(6) 0.077(7) -0.018(5) 0.018(5) -0.015(5)
C6 0.071(6) 0.042(5) 0.085(7) -0.018(4) 0.017(5) -0.008(4)
C7 0.052(5) 0.040(4) 0.078(6) -0.002(4) -0.010(4) -0.005(4)
C8 0.075(6) 0.047(5) 0.083(7) -0.002(5) -0.002(5) -0.013(4)
C9 0.091(7) 0.055(6) 0.087(7) -0.011(5) -0.005(6) -0.008(5)
C10 0.076(7) 0.053(6) 0.095(8) 0.002(5) -0.018(6) -0.017(5)
C11 0.064(6) 0.070(7) 0.085(7) -0.002(5) 0.000(5) -0.020(5)
C12 0.069(6) 0.060(6) 0.079(7) 0.008(5) 0.003(5) -0.016(5)
C13 0.062(6) 0.044(5) 0.072(6) -0.013(4) 0.001(5) -0.009(4)
C14 0.084(7) 0.050(5) 0.082(7) -0.008(5) -0.012(6) -0.017(5)
C15 0.079(7) 0.069(6) 0.084(7) -0.025(5) 0.005(6) -0.025(5)
C21 0.055(5) 0.048(5) 0.071(6) -0.005(4) -0.006(4) -0.011(4)
C22 0.083(6) 0.050(5) 0.079(6) -0.001(5) -0.023(5) -0.027(5)
C23 0.071(6) 0.051(5) 0.093(8) -0.006(5) -0.022(5) -0.012(4)
C24 0.052(5) 0.041(4) 0.060(5) -0.004(4) -0.006(4) -0.013(4)
C25 0.073(6) 0.054(5) 0.073(6) -0.001(5) -0.025(5) -0.014(4)
C26 0.091(7) 0.048(5) 0.075(6) -0.008(5) -0.017(5) -0.013(5)
C27 0.055(5) 0.042(5) 0.072(6) -0.006(4) 0.001(4) -0.011(4)
C28 0.073(6) 0.047(5) 0.076(6) -0.005(5) 0.000(5) -0.010(4)
C29 0.077(7) 0.056(6) 0.088(7) -0.009(5) -0.001(5) -0.010(5)
C30 0.073(7) 0.059(6) 0.100(8) -0.023(6) 0.014(6) -0.027(5)
C31 0.063(6) 0.065(6) 0.090(7) -0.017(5) -0.005(5) -0.018(5)
C32 0.073(6) 0.059(6) 0.082(7) -0.020(5) 0.006(5) -0.021(5)
C33 0.057(5) 0.045(5) 0.067(6) -0.005(4) -0.002(4) -0.011(4)
C34 0.087(7) 0.052(5) 0.070(6) -0.008(4) 0.008(5) -0.024(5)
C35 0.091(7) 0.048(5) 0.078(7) -0.013(5) 0.015(5) -0.021(5)
C41 0.070(6) 0.067(6) 0.075(7) -0.007(5) 0.008(5) -0.026(5)
C42 0.114(9) 0.053(6) 0.075(7) -0.003(5) -0.011(6) -0.024(6)
C43 0.085(7) 0.061(6) 0.074(6) -0.004(5) -0.012(5) -0.030(5)
C44 0.063(6) 0.058(5) 0.059(6) -0.010(4) 0.005(5) -0.015(4)
C45 0.081(6) 0.059(5) 0.066(6) -0.008(5) -0.016(5) -0.019(5)
C46 0.112(9) 0.068(7) 0.075(7) -0.005(5) -0.012(6) -0.028(6)
C47 0.050(5) 0.049(5) 0.073(6) -0.006(5) 0.005(4) -0.012(4)
C48 0.076(7) 0.067(6) 0.080(7) -0.011(5) 0.000(5) -0.022(5)
C49 0.078(7) 0.048(5) 0.099(8) 0.007(5) -0.005(6) -0.010(5)
C50 0.070(7) 0.052(6) 0.096(8) -0.017(5) 0.008(6) -0.016(5)
C51 0.080(7) 0.058(6) 0.104(9) -0.017(6) 0.001(6) -0.031(5)
C52 0.090(8) 0.070(7) 0.080(7) -0.005(5) -0.023(6) -0.018(6)
C53 0.092(8) 0.054(6) 0.078(7) -0.004(5) -0.015(6) -0.015(5)
C54 0.105(8) 0.066(7) 0.087(8) 0.007(6) -0.002(7) -0.031(6)
C55 0.118(9) 0.061(6) 0.104(9) -0.028(6) 0.019(7) -0.019(6)
C61 0.076(7) 0.055(5) 0.076(7) -0.007(5) -0.005(5) -0.017(5)
C62 0.069(6) 0.056(5) 0.081(6) -0.006(5) 0.007(5) -0.017(4)
C63 0.071(6) 0.048(5) 0.073(6) -0.013(4) 0.009(5) -0.002(4)
C64 0.064(6) 0.043(5) 0.066(6) -0.011(4) -0.002(5) -0.009(4)
C65 0.076(7) 0.057(6) 0.084(7) -0.012(5) 0.022(5) -0.024(5)
C66 0.071(7) 0.069(6) 0.089(7) -0.015(5) 0.022(5) -0.021(5)
C67 0.058(6) 0.058(5) 0.076(6) -0.010(5) -0.010(5) -0.015(4)
C68 0.080(6) 0.049(5) 0.093(7) -0.011(5) 0.001(5) -0.020(5)
C69 0.069(6) 0.060(6) 0.104(8) -0.028(6) -0.001(6) -0.010(5)
C70 0.081(7) 0.055(6) 0.102(8) -0.003(6) -0.029(6) -0.020(5)
C71 0.075(7) 0.054(6) 0.101(8) 0.000(6) -0.002(6) -0.023(5)
C72 0.082(7) 0.058(6) 0.086(7) -0.006(5) 0.003(6) -0.025(5)
C73 0.071(6) 0.054(5) 0.079(7) -0.007(5) 0.004(5) -0.017(5)
C74 0.107(9) 0.040(5) 0.122(10) -0.005(6) -0.019(7) -0.006(5)
C75 0.081(7) 0.063(6) 0.088(7) -0.027(5) -0.014(5) -0.026(5)
C81 0.052(5) 0.060(6) 0.081(7) -0.007(5) -0.006(5) -0.015(4)
C82 0.084(7) 0.074(7) 0.074(7) -0.010(5) 0.008(5) -0.020(5)
C83 0.082(7) 0.078(7) 0.077(7) -0.025(5) 0.018(5) -0.032(5)
C84 0.057(5) 0.053(5) 0.061(5) -0.002(4) -0.010(4) -0.017(4)
C85 0.083(7) 0.058(6) 0.068(6) -0.006(5) 0.016(5) -0.014(5)
C86 0.086(7) 0.066(6) 0.077(7) -0.011(5) 0.017(6) -0.017(5)
C87 0.053(5) 0.058(6) 0.076(6) -0.012(5) -0.001(5) -0.008(4)
C88 0.089(8) 0.066(6) 0.099(8) -0.010(6) -0.003(6) -0.023(6)
C89 0.078(8) 0.083(8) 0.114(9) -0.031(7) 0.018(7) -0.008(6)
C90 0.077(7) 0.064(6) 0.103(8) -0.017(6) -0.005(6) -0.018(5)
C91 0.097(8) 0.065(7) 0.114(9) -0.009(6) 0.026(7) -0.022(6)
C92 0.100(8) 0.068(7) 0.084(7) -0.010(6) 0.018(6) -0.026(6)
C93 0.070(6) 0.056(6) 0.087(7) -0.009(5) -0.003(6) -0.014(5)
C94 0.096(8) 0.052(6) 0.103(9) 0.000(6) -0.012(7) -0.007(5)
C95 0.098(8) 0.057(6) 0.090(8) -0.029(5) -0.001(6) -0.024(5)
C101 0.058(5) 0.051(5) 0.079(6) -0.007(5) 0.008(5) -0.011(4)
C102 0.075(7) 0.052(5) 0.087(7) -0.010(5) -0.001(5) -0.016(5)
C103 0.075(6) 0.048(5) 0.086(7) -0.010(5) -0.009(5) -0.002(4)
C104 0.069(6) 0.045(5) 0.059(6) -0.009(4) 0.004(5) -0.009(4)
C105 0.074(6) 0.057(5) 0.075(7) -0.014(5) -0.010(5) -0.013(5)
C106 0.071(6) 0.057(6) 0.094(7) -0.002(5) -0.027(6) -0.019(5)
C107 0.060(6) 0.055(5) 0.079(7) -0.010(5) 0.002(5) -0.009(4)
C108 0.092(7) 0.053(5) 0.070(6) -0.003(5) 0.007(5) -0.015(5)
C109 0.084(7) 0.056(6) 0.099(8) 0.001(6) 0.022(6) -0.017(5)
C110 0.088(8) 0.066(7) 0.106(9) -0.021(7) 0.035(7) -0.021(6)
C111 0.075(7) 0.070(7) 0.104(9) -0.031(6) 0.013(6) -0.022(5)
C112 0.079(7) 0.072(7) 0.080(7) -0.014(5) 0.008(5) -0.023(5)
C113 0.067(6) 0.046(5) 0.079(7) -0.013(4) -0.009(5) -0.014(4)
C114 0.091(7) 0.061(6) 0.086(7) -0.026(5) 0.003(6) -0.017(5)
C115 0.074(6) 0.063(6) 0.082(7) 0.002(5) 0.003(5) -0.023(5)

loop_
_atom_type_symbol
_atom_type_description
_atom_type_scat_dispersion_real
_atom_type_scat_dispersion_imag
_atom_type_scat_source
C C 0.0181 0.0091
;
International Tables for Crystallography
(Vol. C, Tables 4.2.6.8 and 6.1.1.4)
;
H H 0.0000 0.0000
;
International Tables for Crystallography
(Vol. C, Table 6.1.1.4)
;
F F 0.0727 0.0534
;
International Tables for Crystallography
(Vol. C, Tables 4.2.6.8 and 6.1.1.4)
;

loop_
_geom_angle_atom_site_label_1
_geom_angle_atom_site_label_2
_geom_angle_atom_site_label_3
_geom_angle
C6 C1 C2 119.1(8)
C6 C1 C13 121.8(8)
C2 C1 C13 119.1(8)
C3 C2 C1 119.7(8)
C3 C2 H2 120.1
C1 C2 H2 120.1
C2 C3 C4 122.4(8)
C2 C3 H3 118.8
C4 C3 H3 118.8
C3 C4 C5 114.9(8)
C3 C4 C7 122.2(8)
C5 C4 C7 122.9(8)
C6 C5 C4 122.0(8)
C6 C5 H5 119.0
C4 C5 H5 119.0
C5 C6 C1 121.8(8)
C5 C6 H6 119.1
C1 C6 H6 119.1
C12 C7 C8 117.0(8)
C12 C7 C4 122.9(9)
C8 C7 C4 120.1(8)
C9 C8 C7 121.4(9)
C9 C8 H8 119.3
C7 C8 H8 119.3
C8 C9 C10 119.9(10)
C8 C9 H9 120.0
C10 C9 H9 120.0
C9 C10 C11 119.5(10)
C9 C10 H10 120.3
C11 C10 H10 120.3
C12 C11 C10 120.1(10)
C12 C11 H11 120.0
C10 C11 H11 120.0
C11 C12 C7 122.1(10)
C11 C12 H12 118.9
C7 C12 H12 118.9
F13 C13 C1 115.0(7)
F13 C13 C14 113.0(7)
C1 C13 C14 122.2(8)
F13 C13 C15 113.8(7)
C1 C13 C15 123.0(8)
C14 C13 C15 58.1(6)
F14 C14 C15 116.5(8)
F14 C14 C13 116.6(8)
C15 C14 C13 61.5(6)
F14 C14 H14 116.9
C15 C14 H14 116.9
C13 C14 H14 116.9
F15 C15 C14 116.6(9)
F15 C15 C13 114.1(8)
C14 C15 C13 60.4(6)
F15 C15 H15 117.7
C14 C15 H15 117.7
C13 C15 H15 117.7
C26 C21 C22 119.4(8)
C26 C21 C33 122.2(8)
C22 C21 C33 118.4(8)
C21 C22 C23 120.7(8)
C21 C22 H22 119.6
C23 C22 H22 119.6
C24 C23 C22 120.7(8)
C24 C23 H23 119.7
C22 C23 H23 119.7
C23 C24 C25 116.8(8)
C23 C24 C27 121.8(7)
C25 C24 C27 121.5(7)
C24 C25 C26 122.1(8)
C24 C25 H25 119.0
C26 C25 H25 119.0
C21 C26 C25 120.3(8)
C21 C26 H26 119.8
C25 C26 H26 119.8
C32 C27 C28 117.6(8)
C32 C27 C24 122.1(8)
C28 C27 C24 120.2(8)
C29 C28 C27 121.6(9)
C29 C28 H28 119.2
C27 C28 H28 119.2
C28 C29 C30 120.2(10)
C28 C29 H29 119.9
C30 C29 H29 119.9
C31 C30 C29 118.6(9)
C31 C30 H30 120.7
C29 C30 H30 120.7
C32 C31 C30 120.6(10)
C32 C31 H31 119.7
C30 C31 H31 119.7
C27 C32 C31 121.2(9)
C27 C32 H32 119.4
C31 C32 H32 119.4
F33 C33 C21 115.7(7)
F33 C33 C34 113.6(7)
C21 C33 C34 123.0(8)
F33 C33 C35 112.7(7)
C21 C33 C35 121.5(8)
C34 C33 C35 57.8(6)
F34 C34 C35 116.6(8)
F34 C34 C33 115.5(8)
C35 C34 C33 61.4(6)
F34 C34 H34 117.2
C35 C34 H34 117.2
C33 C34 H34 117.2
F35 C35 C34 117.1(8)
F35 C35 C33 116.3(8)
C34 C35 C33 60.8(6)
F35 C35 H35 116.9
C34 C35 H35 116.9
C33 C35 H35 116.9
C42 C41 C46 117.6(9)
C42 C41 C53 120.2(10)
C46 C41 C53 122.2(9)
C41 C42 C43 121.5(10)
C41 C42 H42 119.2
C43 C42 H42 119.2
C42 C43 C44 120.7(9)
C42 C43 H43 119.6
C44 C43 H43 119.6
C45 C44 C43 117.1(8)
C45 C44 C47 122.2(8)
C43 C44 C47 120.7(8)
C46 C45 C44 122.7(9)
C46 C45 H45 118.6
C44 C45 H45 118.6
C45 C46 C41 120.2(10)
C45 C46 H46 119.9
C41 C46 H46 119.9
C52 C47 C48 116.0(8)
C52 C47 C44 122.7(8)
C48 C47 C44 121.3(8)
C47 C48 C49 119.4(9)
C47 C48 H48 120.3
C49 C48 H48 120.3
C50 C49 C48 122.3(9)
C50 C49 H49 118.9
C48 C49 H49 118.9
C49 C50 C51 118.6(9)
C49 C50 H50 120.7
C51 C50 H50 120.7
C50 C51 C52 120.7(10)
C50 C51 H51 119.6
C52 C51 H51 119.6
C51 C52 C47 122.9(9)
C51 C52 H52 118.6
C47 C52 H52 118.6
F53 C53 C54 112.6(9)
F53 C53 C55 113.6(9)
C54 C53 C55 58.6(7)
F53 C53 C41 112.7(8)
C54 C53 C41 125.9(10)
C55 C53 C41 123.3(10)
F54 C54 C55 118.0(10)
F54 C54 C53 115.4(10)
C55 C54 C53 61.0(7)
F54 C54 H54 116.9
C55 C54 H54 116.9
C53 C54 H54 116.9
F55 C55 C54 115.9(10)
F55 C55 C53 115.9(10)
C54 C55 C53 60.4(7)
F55 C55 H55 117.4
C54 C55 H55 117.4
C53 C55 H55 117.4
C66 C61 C62 118.8(9)
C66 C61 C73 121.6(9)
C62 C61 C73 119.5(9)
C61 C62 C63 118.9(9)
C61 C62 H62 120.5
C63 C62 H62 120.5
C64 C63 C62 121.9(8)
C64 C63 H63 119.0
C62 C63 H63 119.0
C63 C64 C65 117.2(8)
C63 C64 C67 120.7(8)
C65 C64 C67 122.1(9)
C66 C65 C64 122.7(9)
C66 C65 H65 118.7
C64 C65 H65 118.7
C65 C66 C61 120.4(9)
C65 C66 H66 119.8
C61 C66 H66 119.8
C68 C67 C72 119.1(9)
C68 C67 C64 119.7(9)
C72 C67 C64 121.2(9)
C67 C68 C69 119.6(10)
C67 C68 H68 120.2
C69 C68 H68 120.2
C70 C69 C68 121.2(10)
C70 C69 H69 119.4
C68 C69 H69 119.4
C69 C70 C71 118.8(10)
C69 C70 H70 120.6
C71 C70 H70 120.6
C72 C71 C70 121.2(10)
C72 C71 H71 119.4
C70 C71 H71 119.4
C71 C72 C67 120.0(10)
C71 C72 H72 120.0
C67 C72 H72 120.0
F73 C73 C61 114.4(8)
F73 C73 C74 113.1(8)
C61 C73 C74 123.3(9)
F73 C73 C75 113.3(8)
C61 C73 C75 123.7(9)
C74 C73 C75 57.0(7)
F74 C74 C75 116.9(10)
F74 C74 C73 116.2(10)
C75 C74 C73 62.3(7)
F74 C74 H74 116.8
C75 C74 H74 116.8
C73 C74 H74 116.8
F75 C75 C74 118.1(9)
F75 C75 C73 115.3(9)
C74 C75 C73 60.7(7)
F75 C75 H75 116.9
C74 C75 H75 116.9
C73 C75 H75 116.9
C82 C81 C86 117.2(9)
C82 C81 C93 119.3(9)
C86 C81 C93 123.4(9)
C81 C82 C83 120.5(9)
C81 C82 H82 119.7
C83 C82 H82 119.7
C84 C83 C82 121.0(9)
C84 C83 H83 119.5
C82 C83 H83 119.5
C83 C84 C85 117.1(8)
C83 C84 C87 122.2(9)
C85 C84 C87 120.7(8)
C86 C85 C84 121.9(9)
C86 C85 H85 119.1
C84 C85 H85 119.1
C85 C86 C81 122.3(10)
C85 C86 H86 118.9
C81 C86 H86 118.9
C92 C87 C88 114.8(9)
C92 C87 C84 124.2(9)
C88 C87 C84 121.0(9)
C87 C88 C89 122.5(11)
C87 C88 H88 118.7
C89 C88 H88 118.7
C90 C89 C88 120.5(11)
C90 C89 H89 119.8
C88 C89 H89 119.8
C89 C90 C91 117.0(11)
C89 C90 H90 121.5
C91 C90 H90 121.5
C92 C91 C90 120.7(11)
C92 C91 H91 119.7
C90 C91 H91 119.7
C91 C92 C87 124.5(11)
C91 C92 H92 117.8
C87 C92 H92 117.8
F93 C93 C81 114.5(8)
F93 C93 C95 114.2(9)
C81 C93 C95 123.2(9)
F93 C93 C94 113.9(8)
C81 C93 C94 121.9(9)
C95 C93 C94 57.2(7)
F94 C94 C95 117.8(10)
F94 C94 C93 115.4(10)
C95 C94 C93 60.9(7)
F94 C94 H94 117.0
C95 C94 H94 117.0
C93 C94 H94 117.0
F95 C95 C94 117.0(10)
F95 C95 C93 115.3(9)
C94 C95 C93 62.0(7)
F95 C95 H95 117.0
C94 C95 H95 117.0
C93 C95 H95 117.0
C106 C101 C102 119.1(8)
C106 C101 C113 121.7(8)
C102 C101 C113 119.1(9)
C101 C102 C103 117.8(9)
C101 C102 H102 121.1
C103 C102 H102 121.1
C104 C103 C102 122.7(9)
C104 C103 H103 118.6
C102 C103 H103 118.6
C103 C104 C105 117.6(8)
C103 C104 C107 122.1(8)
C105 C104 C107 120.2(9)
C106 C105 C104 120.7(9)
C106 C105 H105 119.6
C104 C105 H105 119.6
C105 C106 C101 121.9(9)
C105 C106 H106 119.0
C101 C106 H106 119.0
C108 C107 C112 117.0(9)
C108 C107 C104 119.3(9)
C112 C107 C104 123.7(9)
C107 C108 C109 121.7(10)
C107 C108 H108 119.1
C109 C108 H108 119.1
C110 C109 C108 119.9(10)
C110 C109 H109 120.1
C108 C109 H109 120.1
C109 C110 C111 119.3(11)
C109 C110 H110 120.3
C111 C110 H110 120.3
C112 C111 C110 119.8(11)
C112 C111 H111 120.1
C110 C111 H111 120.1
C111 C112 C107 122.3(10)
C111 C112 H112 118.9
C107 C112 H112 118.9
F113 C113 C115 113.4(7)
F113 C113 C101 113.9(8)
C115 C113 C101 123.3(9)
F113 C113 C114 114.3(7)
C115 C113 C114 58.0(6)
C101 C113 C114 122.8(8)
F114 C114 C115 116.6(9)
F114 C114 C113 114.8(8)
C115 C114 C113 60.5(7)
F114 C114 H114 117.5
C115 C114 H114 117.5
C113 C114 H114 117.5
F115 C115 C114 118.4(9)
F115 C115 C113 116.9(8)
C114 C115 C113 61.5(7)
F115 C115 H115 116.3
C114 C115 H115 116.3
C113 C115 H115 116.3

loop_
_geom_bond_atom_site_label_1
_geom_bond_atom_site_label_2
_geom_bond_distance
F13 C13 1.364(10)
F14 C14 1.372(10)
F15 C15 1.394(10)
F33 C33 1.360(10)
F34 C34 1.373(10)
F35 C35 1.373(10)
F53 C53 1.367(12)
F54 C54 1.378(12)
F55 C55 1.381(11)
F73 C73 1.348(11)
F74 C74 1.362(11)
F75 C75 1.371(10)
F93 C93 1.348(11)
F94 C94 1.369(11)
F95 C95 1.378(11)
F113 C113 1.376(10)
F114 C114 1.392(10)
F115 C115 1.379(10)
C1 C6 1.361(12)
C1 C2 1.392(12)
C1 C13 1.490(11)
C2 C3 1.388(11)
C2 H2 0.9500
C3 C4 1.404(12)
C3 H3 0.9500
C4 C5 1.430(12)
C4 C7 1.490(11)
C5 C6 1.356(12)
C5 H5 0.9500
C6 H6 0.9500
C7 C12 1.384(12)
C7 C8 1.407(13)
C8 C9 1.377(12)
C8 H8 0.9500
C9 C10 1.384(15)
C9 H9 0.9500
C10 C11 1.386(15)
C10 H10 0.9500
C11 C12 1.370(13)
C11 H11 0.9500
C12 H12 0.9500
C13 C14 1.525(12)
C13 C15 1.541(13)
C14 C15 1.489(14)
C14 H14 1.0000
C15 H15 1.0000
C21 C26 1.355(12)
C21 C22 1.380(12)
C21 C33 1.497(11)
C22 C23 1.402(12)
C22 H22 0.9500
C23 C24 1.393(11)
C23 H23 0.9500
C24 C25 1.391(11)
C24 C27 1.503(10)
C25 C26 1.394(12)
C25 H25 0.9500
C26 H26 0.9500
C27 C32 1.384(13)
C27 C28 1.395(12)
C28 C29 1.378(12)
C28 H28 0.9500
C29 C30 1.391(15)
C29 H29 0.9500
C30 C31 1.389(14)
C30 H30 0.9500
C31 C32 1.384(13)
C31 H31 0.9500
C32 H32 0.9500
C33 C34 1.528(12)
C33 C35 1.536(12)
C34 C35 1.482(13)
C34 H34 1.0000
C35 H35 1.0000
C41 C42 1.368(13)
C41 C46 1.419(14)
C41 C53 1.502(13)
C42 C43 1.392(12)
C42 H42 0.9500
C43 C44 1.400(13)
C43 H43 0.9500
C44 C45 1.380(12)
C44 C47 1.520(11)
C45 C46 1.360(13)
C45 H45 0.9500
C46 H46 0.9500
C47 C52 1.398(13)
C47 C48 1.414(12)
C48 C49 1.427(13)
C48 H48 0.9500
C49 C50 1.353(14)
C49 H49 0.9500
C50 C51 1.372(14)
C50 H50 0.9500
C51 C52 1.386(13)
C51 H51 0.9500
C52 H52 0.9500
C53 C54 1.483(14)
C53 C55 1.491(15)
C54 C55 1.456(15)
C54 H54 1.0000
C55 H55 1.0000
C61 C66 1.401(13)
C61 C62 1.404(13)
C61 C73 1.482(12)
C62 C63 1.427(12)
C62 H62 0.9500
C63 C64 1.379(12)
C63 H63 0.9500
C64 C65 1.396(12)
C64 C67 1.500(11)
C65 C66 1.372(13)
C65 H65 0.9500
C66 H66 0.9500
C67 C68 1.380(13)
C67 C72 1.421(13)
C68 C69 1.434(12)
C68 H68 0.9500
C69 C70 1.371(15)
C69 H69 0.9500
C70 C71 1.398(16)
C70 H70 0.9500
C71 C72 1.389(13)
C71 H71 0.9500
C72 H72 0.9500
C73 C74 1.506(14)
C73 C75 1.530(14)
C74 C75 1.448(15)
C74 H74 1.0000
C75 H75 1.0000
C81 C82 1.392(13)
C81 C86 1.399(13)
C81 C93 1.496(12)
C82 C83 1.412(13)
C82 H82 0.9500
C83 C84 1.387(12)
C83 H83 0.9500
C84 C85 1.408(13)
C84 C87 1.495(12)
C85 C86 1.342(13)
C85 H85 0.9500
C86 H86 0.9500
C87 C92 1.389(13)
C87 C88 1.393(14)
C88 C89 1.429(15)
C88 H88 0.9500
C89 C90 1.368(16)
C89 H89 0.9500
C90 C91 1.431(16)
C90 H90 0.9500
C91 C92 1.352(14)
C91 H91 0.9500
C92 H92 0.9500
C93 C95 1.508(14)
C93 C94 1.524(14)
C94 C95 1.451(15)
C94 H94 1.0000
C95 H95 1.0000
C101 C106 1.386(13)
C101 C102 1.396(12)
C101 C113 1.492(12)
C102 C103 1.427(12)
C102 H102 0.9500
C103 C104 1.358(13)
C103 H103 0.9500
C104 C105 1.413(12)
C104 C107 1.507(12)
C105 C106 1.358(12)
C105 H105 0.9500
C106 H106 0.9500
C107 C108 1.403(13)
C107 C112 1.406(14)
C108 C109 1.409(13)
C108 H108 0.9500
C109 C110 1.384(17)
C109 H109 0.9500
C110 C111 1.419(16)
C110 H110 0.9500
C111 C112 1.378(14)
C111 H111 0.9500
C112 H112 0.9500
C113 C115 1.491(13)
C113 C114 1.505(13)
C114 C115 1.453(14)
C114 H114 1.0000
C115 H115 1.0000

loop_
_geom_torsion_atom_site_label_1
_geom_torsion_atom_site_label_2
_geom_torsion_atom_site_label_3
_geom_torsion_atom_site_label_4
_geom_torsion
C6 C1 C2 C3 -1.4(14)
C13 C1 C2 C3 176.9(9)
C1 C2 C3 C4 0.0(14)
C2 C3 C4 C5 1.9(13)
C2 C3 C4 C7 -178.6(9)
C3 C4 C5 C6 -2.5(13)
C7 C4 C5 C6 178.0(9)
C4 C5 C6 C1 1.2(15)
C2 C1 C6 C5 0.8(14)
C13 C1 C6 C5 -177.4(9)
C3 C4 C7 C12 -167.3(9)
C5 C4 C7 C12 12.2(13)
C3 C4 C7 C8 14.0(12)
C5 C4 C7 C8 -166.5(9)
C12 C7 C8 C9 -0.8(13)
C4 C7 C8 C9 178.0(8)
C7 C8 C9 C10 0.1(15)
C8 C9 C10 C11 0.5(15)
C9 C10 C11 C12 -0.5(15)
C10 C11 C12 C7 -0.2(15)
C8 C7 C12 C11 0.8(13)
C4 C7 C12 C11 -178.0(8)
C6 C1 C13 F13 -171.0(8)
C2 C1 C13 F13 10.7(12)
C6 C1 C13 C14 45.7(13)
C2 C1 C13 C14 -132.5(9)
C6 C1 C13 C15 -24.6(14)
C2 C1 C13 C15 157.1(9)
F13 C13 C14 F14 -2.6(11)
C1 C13 C14 F14 141.3(9)
C15 C13 C14 F14 -107.2(9)
F13 C13 C14 C15 104.6(9)
C1 C13 C14 C15 -111.5(10)
F14 C14 C15 F15 3.4(13)
C13 C14 C15 F15 -104.0(9)
F14 C14 C15 C13 107.4(9)
F13 C13 C15 F15 4.9(12)
C1 C13 C15 F15 -141.9(9)
C14 C13 C15 F15 108.0(10)
F13 C13 C15 C14 -103.2(9)
C1 C13 C15 C14 110.1(10)
C26 C21 C22 C23 0.3(15)
C33 C21 C22 C23 -178.2(9)
C21 C22 C23 C24 1.9(15)
C22 C23 C24 C25 -3.3(14)
C22 C23 C24 C27 175.3(9)
C23 C24 C25 C26 2.6(14)
C27 C24 C25 C26 -175.9(9)
C22 C21 C26 C25 -1.0(15)
C33 C21 C26 C25 177.5(9)
C24 C25 C26 C21 -0.5(15)
C23 C24 C27 C32 167.3(9)
C25 C24 C27 C32 -14.2(13)
C23 C24 C27 C28 -8.4(12)
C25 C24 C27 C28 170.1(9)
C32 C27 C28 C29 4.1(13)
C24 C27 C28 C29 -180.0(9)
C27 C28 C29 C30 -0.9(14)
C28 C29 C30 C31 -1.6(15)
C29 C30 C31 C32 1.0(15)
C28 C27 C32 C31 -4.8(14)
C24 C27 C32 C31 179.4(8)
C30 C31 C32 C27 2.3(15)
C26 C21 C33 F33 171.1(9)
C22 C21 C33 F33 -10.3(12)
C26 C21 C33 C34 23.8(14)
C22 C21 C33 C34 -157.7(9)
C26 C21 C33 C35 -45.9(13)
C22 C21 C33 C35 132.6(10)
F33 C33 C34 F34 -4.9(11)
C21 C33 C34 F34 143.1(8)
C35 C33 C34 F34 -107.7(9)
F33 C33 C34 C35 102.9(9)
C21 C33 C34 C35 -109.2(9)
F34 C34 C35 F35 -0.5(13)
C33 C34 C35 F35 -106.5(9)
F34 C34 C35 C33 106.0(9)
F33 C33 C35 F35 3.3(11)
C21 C33 C35 F35 -140.6(8)
C34 C33 C35 F35 107.8(9)
F33 C33 C35 C34 -104.5(8)
C21 C33 C35 C34 111.6(10)
C46 C41 C42 C43 1.0(15)
C53 C41 C42 C43 -178.0(10)
C41 C42 C43 C44 1.4(16)
C42 C43 C44 C45 -2.1(14)
C42 C43 C44 C47 178.1(9)
C43 C44 C45 C46 0.3(15)
C47 C44 C45 C46 -179.9(10)
C44 C45 C46 C41 2.1(17)
C42 C41 C46 C45 -2.8(16)
C53 C41 C46 C45 176.3(10)
C45 C44 C47 C52 9.7(14)
C43 C44 C47 C52 -170.6(10)
C45 C44 C47 C48 -169.4(10)
C43 C44 C47 C48 10.4(13)
C52 C47 C48 C49 3.1(14)
C44 C47 C48 C49 -177.8(8)
C47 C48 C49 C50 -1.1(15)
C48 C49 C50 C51 -1.3(16)
C49 C50 C51 C52 1.5(16)
C50 C51 C52 C47 0.8(17)
C48 C47 C52 C51 -3.0(15)
C44 C47 C52 C51 177.9(9)
C42 C41 C53 F53 -23.4(14)
C46 C41 C53 F53 157.6(10)
C42 C41 C53 C54 -168.1(11)
C46 C41 C53 C54 12.9(17)
C42 C41 C53 C55 119.0(12)
C46 C41 C53 C55 -60.0(15)
F53 C53 C54 F54 -4.7(14)
C55 C53 C54 F54 -109.4(12)
C41 C53 C54 F54 140.1(11)
F53 C53 C54 C55 104.7(11)
C41 C53 C54 C55 -110.6(13)
F54 C54 C55 F55 -1.4(15)
C53 C54 C55 F55 -106.5(12)
F54 C54 C55 C53 105.1(11)
F53 C53 C55 F55 3.5(14)
C54 C53 C55 F55 106.4(11)
C41 C53 C55 F55 -138.7(10)
F53 C53 C55 C54 -103.0(10)
C41 C53 C55 C54 114.9(12)
C66 C61 C62 C63 0.1(15)
C73 C61 C62 C63 177.6(9)
C61 C62 C63 C64 -0.1(14)
C62 C63 C64 C65 0.8(14)
C62 C63 C64 C67 -179.8(9)
C63 C64 C65 C66 -1.5(15)
C67 C64 C65 C66 179.1(9)
C64 C65 C66 C61 1.5(16)
C62 C61 C66 C65 -0.7(15)
C73 C61 C66 C65 -178.2(10)
C63 C64 C67 C68 20.0(13)
C65 C64 C67 C68 -160.6(9)
C63 C64 C67 C72 -159.0(9)
C65 C64 C67 C72 20.4(14)
C72 C67 C68 C69 -1.3(14)
C64 C67 C68 C69 179.7(8)
C67 C68 C69 C70 -0.6(15)
C68 C69 C70 C71 1.3(15)
C69 C70 C71 C72 -0.1(15)
C70 C71 C72 C67 -1.9(15)
C68 C67 C72 C71 2.6(14)
C64 C67 C72 C71 -178.4(9)
C66 C61 C73 F73 -171.1(9)
C62 C61 C73 F73 11.4(14)
C66 C61 C73 C74 44.4(15)
C62 C61 C73 C74 -133.1(11)
C66 C61 C73 C75 -25.4(15)
C62 C61 C73 C75 157.1(9)
F73 C73 C74 F74 -4.5(13)
C61 C73 C74 F74 140.5(10)
C75 C73 C74 F74 -108.1(11)
F73 C73 C74 C75 103.6(10)
C61 C73 C74 C75 -111.4(11)
F74 C74 C75 F75 2.2(15)
C73 C74 C75 F75 -104.9(10)
F74 C74 C75 C73 107.0(11)
F73 C73 C75 F75 6.2(12)
C61 C73 C75 F75 -139.9(10)
C74 C73 C75 F75 109.4(11)
F73 C73 C75 C74 -103.3(10)
C61 C73 C75 C74 110.7(11)
C86 C81 C82 C83 1.8(14)
C93 C81 C82 C83 178.4(9)
C81 C82 C83 C84 -2.7(15)
C82 C83 C84 C85 2.4(14)
C82 C83 C84 C87 -177.3(9)
C83 C84 C85 C86 -1.4(15)
C87 C84 C85 C86 178.3(9)
C84 C85 C86 C81 0.6(16)
C82 C81 C86 C85 -0.8(15)
C93 C81 C86 C85 -177.3(10)
C83 C84 C87 C92 172.6(10)
C85 C84 C87 C92 -7.1(14)
C83 C84 C87 C88 -7.6(14)
C85 C84 C87 C88 172.7(10)
C92 C87 C88 C89 -2.5(15)
C84 C87 C88 C89 177.8(9)
C87 C88 C89 C90 1.8(18)
C88 C89 C90 C91 1.1(17)
C89 C90 C91 C92 -3.3(18)
C90 C91 C92 C87 2.7(19)
C88 C87 C92 C91 0.2(16)
C84 C87 C92 C91 179.9(10)
C82 C81 C93 F93 19.2(13)
C86 C81 C93 F93 -164.4(9)
C82 C81 C93 C95 166.1(9)
C86 C81 C93 C95 -17.5(15)
C82 C81 C93 C94 -124.7(11)
C86 C81 C93 C94 51.7(14)
F93 C93 C94 F94 -4.7(13)
C81 C93 C94 F94 139.5(10)
C95 C93 C94 F94 -109.0(11)
F93 C93 C94 C95 104.4(10)
C81 C93 C94 C95 -111.5(11)
F94 C94 C95 F95 -0.6(15)
C93 C94 C95 F95 -105.7(11)
F94 C94 C95 C93 105.1(11)
F93 C93 C95 F95 4.8(13)
C81 C93 C95 F95 -142.2(10)
C94 C93 C95 F95 108.5(11)
F93 C93 C95 C94 -103.8(10)
C81 C93 C95 C94 109.2(11)
C106 C101 C102 C103 1.4(14)
C113 C101 C102 C103 -175.7(9)
C101 C102 C103 C104 0.0(15)
C102 C103 C104 C105 -1.1(15)
C102 C103 C104 C107 -179.5(9)
C103 C104 C105 C106 0.9(15)
C107 C104 C105 C106 179.4(9)
C104 C105 C106 C101 0.4(16)
C102 C101 C106 C105 -1.6(15)
C113 C101 C106 C105 175.4(9)
C103 C104 C107 C108 -21.0(14)
C105 C104 C107 C108 160.6(9)
C103 C104 C107 C112 160.0(10)
C105 C104 C107 C112 -18.3(14)
C112 C107 C108 C109 -0.3(14)
C104 C107 C108 C109 -179.3(9)
C107 C108 C109 C110 0.3(15)
C108 C109 C110 C111 0.1(15)
C109 C110 C111 C112 -0.4(15)
C110 C111 C112 C107 0.4(15)
C108 C107 C112 C111 -0.1(14)
C104 C107 C112 C111 178.9(9)
C106 C101 C113 F113 171.5(9)
C102 C101 C113 F113 -11.5(12)
C106 C101 C113 C115 27.4(14)
C102 C101 C113 C115 -155.6(9)
C106 C101 C113 C114 -43.3(14)
C102 C101 C113 C114 133.7(10)
F113 C113 C114 F114 4.4(12)
C115 C113 C114 F114 107.7(10)
C101 C113 C114 F114 -140.6(9)
F113 C113 C114 C115 -103.4(9)
C101 C113 C114 C115 111.6(11)
F114 C114 C115 F115 2.1(13)
C113 C114 C115 F115 107.0(9)
F114 C114 C115 C113 -104.9(9)
F113 C113 C115 F115 -4.3(12)
C101 C113 C115 F115 140.0(9)
C114 C113 C115 F115 -109.3(10)
F113 C113 C115 C114 105.0(9)
C101 C113 C115 C114 -110.7(10)
